data_4120431
loop_
_publ_author_name
'Heims, Florian'
'Pfaff, Florian Felix'
'Abram, Sarah-Luise'
'Farquhar, Erik R.'
'Bruschi, Maurizio'
'Greco, Claudio'
'Ray, Kallol'

_publ_section_title
;
 Redox non-innocence of a N-heterocyclic nitrenium cation bound to a
 nickel-cyclam core.
;
_journal_issue 2
_journal_name_full 'Journal of the American Chemical Society'
_journal_page_first 582
_journal_page_last 585
_journal_paper_doi 10.1021/ja4099559
_journal_volume 136
_journal_year 2014
_chemical_formula_moiety 'C22 H38 N7 Ni, 2(F6 P), C2 H3 N'
_chemical_formula_sum 'C24 H41 F12 N8 Ni P2'
_chemical_formula_weight 790.30
_chemical_name_systematic
; 
 ? 
;
_space_group_IT_number 29
_symmetry_cell_setting orthorhombic
_symmetry_space_group_name_Hall 'P 2c -2ac'
_symmetry_space_group_name_H-M 'P c a 21'
_atom_sites_solution_hydrogens geom
_atom_sites_solution_primary direct
_atom_sites_solution_secondary difmap
_audit_creation_method SHELXL-97
_cell_angle_alpha 90.00
_cell_angle_beta 90.00
_cell_angle_gamma 90.00
_cell_formula_units_Z 8
_cell_length_a 17.2639(6)
_cell_length_b 18.5917(6)
_cell_length_c 20.0435(6)
_cell_measurement_reflns_used 42491
_cell_measurement_temperature 100(2)
_cell_measurement_theta_max 27.16
_cell_measurement_theta_min 3.21
_cell_volume 6433.3(4)
_computing_cell_refinement 'X-AREA (Stoe & Cie, 2002)'
_computing_data_collection 'X-AREA (Stoe & Cie, 2002)'
_computing_data_reduction 'X-RED (Stoe & Cie, 2002)'
_computing_structure_refinement 'SHELXL97 (Sheldrick, 1997)'
_computing_structure_solution 'SHELXS97 (Sheldrick, 1997)'
_diffrn_ambient_temperature 100(2)
_diffrn_measured_fraction_theta_full 0.996
_diffrn_measured_fraction_theta_max 0.996
_diffrn_measurement_device_type 'STOE IPDS2theta'
_diffrn_measurement_method 'rotation method'
_diffrn_radiation_monochromator graphite
_diffrn_radiation_source 'fine-focus sealed tube'
_diffrn_radiation_type MoK\a
_diffrn_radiation_wavelength 0.71073
_diffrn_reflns_av_R_equivalents 0.1298
_diffrn_reflns_av_sigmaI/netI 0.1065
_diffrn_reflns_limit_h_max 22
_diffrn_reflns_limit_h_min -22
_diffrn_reflns_limit_k_max 24
_diffrn_reflns_limit_k_min -24
_diffrn_reflns_limit_l_max 26
_diffrn_reflns_limit_l_min -25
_diffrn_reflns_number 59322
_diffrn_reflns_theta_full 27.50
_diffrn_reflns_theta_max 27.50
_diffrn_reflns_theta_min 3.21
_diffrn_standards_decay_% 'no decay'
_exptl_absorpt_coefficient_mu 0.804
_exptl_absorpt_correction_T_max 0.9239
_exptl_absorpt_correction_T_min 0.6893
_exptl_absorpt_correction_type multi-scan
_exptl_absorpt_process_details 'Spek, 2003'
_exptl_crystal_colour violet
_exptl_crystal_density_diffrn 1.632
_exptl_crystal_density_method 'not measured'
_exptl_crystal_description 'elongated plate'
_exptl_crystal_F_000 3256
_exptl_crystal_size_max 0.50
_exptl_crystal_size_mid 0.27
_exptl_crystal_size_min 0.10
_refine_diff_density_max 0.929
_refine_diff_density_min -0.430
_refine_diff_density_rms 0.084
_refine_ls_abs_structure_details 'Flack H D (1983), Acta Cryst. A39, 876-881'
_refine_ls_abs_structure_Flack 0.00
_refine_ls_extinction_method none
_refine_ls_goodness_of_fit_ref 1.040
_refine_ls_hydrogen_treatment constr
_refine_ls_matrix_type full
_refine_ls_number_parameters 853
_refine_ls_number_reflns 14663
_refine_ls_number_restraints 2
_refine_ls_restrained_S_all 1.040
_refine_ls_R_factor_all 0.1267
_refine_ls_R_factor_gt 0.0839
_refine_ls_shift/su_max 0.015
_refine_ls_shift/su_mean 0.001
_refine_ls_structure_factor_coef Fsqd
_refine_ls_weighting_details 'calc w=1/[\s^2^(Fo^2^)+(0.0954P)^2^+0.0000P] where P=(Fo^2^+2Fc^2^)/3'
_refine_ls_weighting_scheme calc
_refine_ls_wR_factor_gt 0.1715
_refine_ls_wR_factor_ref 0.1940
_reflns_number_gt 9609
_reflns_number_total 14663
_reflns_threshold_expression >2sigma(I)
_cod_data_source_file ja4099559_si_002.cif
_cod_data_source_block pfh236
_cod_depositor_comments
;
The following automatic conversions were performed:

'_symmetry_cell_setting' value 'Orthorhombic' changed to
'orthorhombic' according to
/usr/data/users/saulius/automatic-downloads/current/ACS/lib/dictionaries/cif_core.dic
dictionary named 'cif_core.dic' version 2.4.2 from 2011-04-26.

Automatic conversion script
Id: cif_fix_values 2281 2013-09-26 08:29:07Z andrius 
;
_cod_original_sg_symbol_H-M Pca21
_cod_database_code 4120431

loop_
_symmetry_equiv_pos_as_xyz
'x, y, z'
'-x, -y, z+1/2'
'-x+1/2, y, z+1/2'
'x+1/2, -y, z'

loop_
_atom_site_label
_atom_site_type_symbol
_atom_site_fract_x
_atom_site_fract_y
_atom_site_fract_z
_atom_site_U_iso_or_equiv
_atom_site_adp_type
_atom_site_occupancy
_atom_site_symmetry_multiplicity
_atom_site_calc_flag
_atom_site_refinement_flags
Ni1 Ni 0.756124(16) 0.387011(18) 0.781363(18) 0.03308(7) Uani 1 1 d .
N1 N 0.77604(11) 0.28422(13) 0.80221(11) 0.0342(6) Uani 1 1 d .
N2 N 0.75420(12) 0.23450(12) 0.75406(12) 0.0389(6) Uani 1 1 d .
N3 N 0.85139(11) 0.26349(13) 0.81580(11) 0.0359(6) Uani 1 1 d .
N4 N 0.84729(14) 0.41823(15) 0.84738(12) 0.0479(7) Uani 1 1 d U
N5 N 0.83091(13) 0.41838(15) 0.70533(13) 0.0466(7) Uani 1 1 d .
N6 N 0.66085(12) 0.36731(14) 0.71544(13) 0.0448(7) Uani 1 1 d .
N7 N 0.66595(16) 0.42174(17) 0.84991(14) 0.0595(9) Uani 1 1 d .
C1 C 0.80917(15) 0.18336(16) 0.74155(15) 0.0407(8) Uani 1 1 d .
C2 C 0.87304(13) 0.20213(14) 0.78215(15) 0.0368(7) Uani 1 1 d .
C3 C 0.89226(15) 0.29196(18) 0.87357(14) 0.0450(8) Uani 1 1 d .
H3A H 0.9462 0.2994 0.8618 0.054 Uiso 1 1 calc R
H3B H 0.8906 0.2566 0.9091 0.054 Uiso 1 1 calc R
C4 C 0.8586(2) 0.3627(2) 0.89927(17) 0.0612(11) Uani 1 1 d U
H4A H 0.8091 0.3528 0.9202 0.073 Uiso 1 1 calc R
H4B H 0.8929 0.3817 0.9333 0.073 Uiso 1 1 calc R
C5 C 0.91415(17) 0.4297(2) 0.80567(19) 0.0667(11) Uani 1 1 d .
H5A H 0.9390 0.3838 0.7972 0.080 Uiso 1 1 calc R
H5B H 0.9508 0.4600 0.8292 0.080 Uiso 1 1 calc R
C6 C 0.8937(2) 0.4648(2) 0.73952(17) 0.0592(10) Uani 1 1 d .
H6A H 0.9393 0.4678 0.7114 0.071 Uiso 1 1 calc R
H6B H 0.8744 0.5131 0.7470 0.071 Uiso 1 1 calc R
C7 C 0.79284(19) 0.4679(2) 0.65617(16) 0.0572(10) Uani 1 1 d .
H7A H 0.7737 0.5099 0.6796 0.069 Uiso 1 1 calc R
H7B H 0.8312 0.4840 0.6241 0.069 Uiso 1 1 calc R
C8 C 0.72786(19) 0.4337(2) 0.61996(17) 0.0605(11) Uani 1 1 d .
H8A H 0.7445 0.3868 0.6044 0.073 Uiso 1 1 calc R
H8B H 0.7159 0.4625 0.5810 0.073 Uiso 1 1 calc R
C9 C 0.6555(2) 0.4247(2) 0.66037(18) 0.0634(11) Uani 1 1 d .
H9A H 0.6134 0.4121 0.6306 0.076 Uiso 1 1 calc R
H9B H 0.6428 0.4705 0.6808 0.076 Uiso 1 1 calc R
C10 C 0.58826(18) 0.3757(2) 0.7517(2) 0.0724(13) Uani 1 1 d .
H10A H 0.5749 0.3306 0.7732 0.087 Uiso 1 1 calc R
H10B H 0.5472 0.3878 0.7207 0.087 Uiso 1 1 calc R
C11 C 0.59552(19) 0.4354(2) 0.8048(2) 0.0723(13) Uani 1 1 d .
H11A H 0.6011 0.4816 0.7829 0.087 Uiso 1 1 calc R
H11B H 0.5488 0.4367 0.8317 0.087 Uiso 1 1 calc R
C12 C 0.6804(2) 0.4899(2) 0.88165(19) 0.0708(12) Uani 1 1 d .
H12A H 0.6379 0.5013 0.9114 0.085 Uiso 1 1 calc R
H12B H 0.6833 0.5273 0.8480 0.085 Uiso 1 1 calc R
C13 C 0.7566(2) 0.4881(2) 0.9215(2) 0.0686(12) Uani 1 1 d .
H13A H 0.7572 0.5293 0.9512 0.082 Uiso 1 1 calc R
H13B H 0.7564 0.4453 0.9491 0.082 Uiso 1 1 calc R
C14 C 0.8277(2) 0.4886(2) 0.88312(18) 0.0686(12) Uani 1 1 d .
H14A H 0.8702 0.5005 0.9129 0.082 Uiso 1 1 calc R
H14B H 0.8243 0.5266 0.8501 0.082 Uiso 1 1 calc R
C15 C 0.6451(2) 0.3659(2) 0.89965(18) 0.0708(11) Uani 1 1 d .
H15A H 0.6859 0.3617 0.9320 0.106 Uiso 1 1 calc R
H15B H 0.6381 0.3206 0.8775 0.106 Uiso 1 1 calc R
H15C H 0.5979 0.3793 0.9217 0.106 Uiso 1 1 calc R
C16 C 0.65956(16) 0.29530(18) 0.68149(17) 0.0502(9) Uani 1 1 d .
H16A H 0.6990 0.2941 0.6470 0.060 Uiso 1 1 calc R
H16B H 0.6096 0.2882 0.6603 0.060 Uiso 1 1 calc R
C17 C 0.67435(15) 0.23408(17) 0.73179(17) 0.0489(9) Uani 1 1 d .
H17A H 0.6403 0.2398 0.7699 0.059 Uiso 1 1 calc R
H17B H 0.6628 0.1882 0.7110 0.059 Uiso 1 1 calc R
C18 C 0.87041(17) 0.35859(19) 0.67075(16) 0.0516(9) Uani 1 1 d .
H18A H 0.8325 0.3268 0.6519 0.077 Uiso 1 1 calc R
H18B H 0.9019 0.3326 0.7020 0.077 Uiso 1 1 calc R
H18C H 0.9025 0.3775 0.6358 0.077 Uiso 1 1 calc R
C19 C 0.93890(16) 0.16008(17) 0.78459(17) 0.0508(9) Uani 1 1 d .
H19 H 0.9811 0.1736 0.8105 0.061 Uiso 1 1 calc R
C20 C 0.94052(19) 0.09876(19) 0.74840(17) 0.0549(9) Uani 1 1 d .
H20 H 0.9833 0.0685 0.7510 0.066 Uiso 1 1 calc R
C21 C 0.8785(2) 0.0805(2) 0.70724(19) 0.0654(11) Uani 1 1 d .
H21 H 0.8819 0.0388 0.6817 0.078 Uiso 1 1 calc R
C22 C 0.8115(2) 0.12229(18) 0.70287(18) 0.0572(10) Uani 1 1 d .
H22 H 0.7705 0.1095 0.6752 0.069 Uiso 1 1 calc R
Ni2 Ni 0.862262(16) 0.84983(2) 1.009375(18) 0.03956(8) Uani 1 1 d .
N8 N 0.84697(13) 0.88346(14) 0.91438(13) 0.0458(7) Uani 1 1 d .
N9 N 0.77866(13) 0.86264(14) 0.88526(13) 0.0450(7) Uani 1 1 d .
N10 N 0.84662(12) 0.95566(14) 0.90790(12) 0.0426(7) Uani 1 1 d .
N11 N 0.93013(12) 0.94198(15) 1.03908(13) 0.0482(7) Uani 1 1 d .
N12 N 0.96987(14) 0.79069(16) 1.00993(15) 0.0582(8) Uani 1 1 d .
N13 N 0.79815(13) 0.75206(14) 0.99003(12) 0.0452(7) Uani 1 1 d .
N14 N 0.76405(13) 0.87872(16) 1.06669(14) 0.0545(8) Uani 1 1 d .
C23 C 0.73717(15) 0.92198(17) 0.86169(15) 0.0421(8) Uani 1 1 d .
C24 C 0.78019(16) 0.98113(17) 0.87606(15) 0.0433(8) Uani 1 1 d .
C25 C 0.91474(18) 0.9984(2) 0.92624(18) 0.0599(10) Uani 1 1 d .
H25A H 0.9124 1.0452 0.9050 0.072 Uiso 1 1 calc R
H25B H 0.9616 0.9744 0.9116 0.072 Uiso 1 1 calc R
C26 C 0.9156(2) 1.0072(2) 1.0020(2) 0.0744(12) Uani 1 1 d .
H26A H 0.9551 1.0421 1.0136 0.089 Uiso 1 1 calc R
H26B H 0.8660 1.0266 1.0159 0.089 Uiso 1 1 calc R
C27 C 1.00997(18) 0.9202(2) 1.0393(3) 0.0926(16) Uani 1 1 d .
H27A H 1.0376 0.9481 1.0725 0.111 Uiso 1 1 calc R
H27B H 1.0325 0.9311 0.9961 0.111 Uiso 1 1 calc R
C28 C 1.0220(2) 0.8372(3) 1.0545(2) 0.0942(16) Uani 1 1 d .
H28A H 1.0758 0.8245 1.0469 0.113 Uiso 1 1 calc R
H28B H 1.0101 0.8278 1.1009 0.113 Uiso 1 1 calc R
C29 C 0.9695(3) 0.7201(3) 1.0404(3) 0.0985(17) Uani 1 1 d .
H29A H 1.0206 0.6990 1.0361 0.118 Uiso 1 1 calc R
H29B H 0.9585 0.7252 1.0877 0.118 Uiso 1 1 calc R
C30 C 0.9148(2) 0.6730(3) 1.0121(3) 0.0974(15) Uani 1 1 d .
H30A H 0.9251 0.6250 1.0290 0.117 Uiso 1 1 calc R
H30B H 0.9234 0.6719 0.9643 0.117 Uiso 1 1 calc R
C31 C 0.8317(2) 0.6893(2) 1.0240(3) 0.0946(13) Uani 1 1 d .
H31A H 0.8018 0.6474 1.0111 0.114 Uiso 1 1 calc R
H31B H 0.8245 0.6959 1.0716 0.114 Uiso 1 1 calc R
C32 C 0.7176(2) 0.7645(2) 1.0129(2) 0.0678(11) Uani 1 1 d .
H32A H 0.6917 0.7188 1.0199 0.081 Uiso 1 1 calc R
H32B H 0.6891 0.7911 0.9793 0.081 Uiso 1 1 calc R
C33 C 0.71911(18) 0.80722(19) 1.07819(17) 0.0547(10) Uani 1 1 d .
H33A H 0.7443 0.7792 1.1128 0.066 Uiso 1 1 calc R
H33B H 0.6666 0.8176 1.0925 0.066 Uiso 1 1 calc R
C34 C 0.78145(19) 0.9030(2) 1.13279(17) 0.0672(12) Uani 1 1 d .
H34A H 0.8088 0.8655 1.1569 0.081 Uiso 1 1 calc R
H34B H 0.7338 0.9134 1.1565 0.081 Uiso 1 1 calc R
C35 C 0.83231(19) 0.97176(19) 1.1293(2) 0.0592(11) Uani 1 1 d .
H35A H 0.8099 1.0042 1.0967 0.071 Uiso 1 1 calc R
H35B H 0.8303 0.9956 1.1723 0.071 Uiso 1 1 calc R
C36 C 0.9167(2) 0.9591(3) 1.1112(2) 0.0741(13) Uani 1 1 d .
H36A H 0.9462 1.0018 1.1226 0.089 Uiso 1 1 calc R
H36B H 0.9364 0.9197 1.1380 0.089 Uiso 1 1 calc R
C37 C 0.71063(14) 0.93113(18) 1.03257(16) 0.0496(8) Uani 1 1 d .
H37A H 0.6715 0.9467 1.0634 0.074 Uiso 1 1 calc R
H37B H 0.6865 0.9082 0.9950 0.074 Uiso 1 1 calc R
H37C H 0.7398 0.9720 1.0175 0.074 Uiso 1 1 calc R
C38 C 0.8012(2) 0.7345(3) 0.9167(2) 0.0773(14) Uani 1 1 d .
H38A H 0.8550 0.7305 0.9035 0.093 Uiso 1 1 calc R
H38B H 0.7773 0.6879 0.9099 0.093 Uiso 1 1 calc R
C39 C 0.76267(19) 0.78737(19) 0.87209(19) 0.0568(10) Uani 1 1 d .
H39A H 0.7780 0.7769 0.8265 0.068 Uiso 1 1 calc R
H39B H 0.7071 0.7800 0.8750 0.068 Uiso 1 1 calc R
C40 C 1.00436(17) 0.7864(3) 0.94259(18) 0.0688(12) Uani 1 1 d .
H40A H 1.0572 0.7706 0.9460 0.103 Uiso 1 1 calc R
H40B H 1.0028 0.8330 0.9220 0.103 Uiso 1 1 calc R
H40C H 0.9756 0.7528 0.9160 0.103 Uiso 1 1 calc R
C41 C 0.75439(18) 1.0494(2) 0.86183(17) 0.0550(9) Uani 1 1 d .
H41 H 0.7835 1.0902 0.8715 0.066 Uiso 1 1 calc R
C42 C 0.68107(19) 1.0534(2) 0.83167(19) 0.0604(11) Uani 1 1 d .
H42 H 0.6612 1.0983 0.8204 0.073 Uiso 1 1 calc R
C43 C 0.63819(18) 0.9937(2) 0.81846(16) 0.0575(10) Uani 1 1 d .
H43 H 0.5887 0.9994 0.8009 0.069 Uiso 1 1 calc R
C44 C 0.66527(17) 0.9244(2) 0.83019(16) 0.0509(9) Uani 1 1 d .
H44 H 0.6379 0.8833 0.8181 0.061 Uiso 1 1 calc R
P1 P 0.97626(4) 0.54489(6) 0.53167(5) 0.0659(3) Uani 1 1 d .
F1 F 1.0154(2) 0.6213(2) 0.5399(2) 0.1691(16) Uani 1 1 d .
F2 F 0.97142(14) 0.5459(2) 0.60866(14) 0.1540(13) Uani 1 1 d .
F3 F 0.98001(14) 0.5492(3) 0.45737(13) 0.235(2) Uani 1 1 d .
F4 F 0.89044(15) 0.5751(3) 0.53244(18) 0.1523(16) Uani 1 1 d .
F5 F 0.93562(19) 0.47154(17) 0.52840(16) 0.1346(11) Uani 1 1 d .
F6 F 1.06165(13) 0.5218(2) 0.53301(13) 0.1432(15) Uani 1 1 d .
P2 P 0.23214(4) 0.81036(4) 0.51887(4) 0.0430(2) Uani 1 1 d .
F7 F 0.18827(8) 0.73416(9) 0.51876(9) 0.0477(5) Uani 1 1 d .
F8 F 0.28116(10) 0.78765(11) 0.45633(10) 0.0607(6) Uani 1 1 d .
F9 F 0.16533(10) 0.84277(11) 0.47127(9) 0.0536(5) Uani 1 1 d .
F10 F 0.18146(11) 0.83392(11) 0.58261(9) 0.0596(6) Uani 1 1 d .
F11 F 0.27399(11) 0.88693(10) 0.51947(11) 0.0665(6) Uani 1 1 d .
F12 F 0.29625(9) 0.77776(11) 0.56786(10) 0.0574(5) Uani 1 1 d .
P3 P 0.96881(4) 0.86586(4) 0.73517(4) 0.0437(2) Uani 1 1 d .
F13 F 0.98744(12) 0.79450(12) 0.69367(14) 0.0829(8) Uani 1 1 d .
F14 F 1.04935(9) 0.89819(11) 0.71058(9) 0.0536(5) Uani 1 1 d .
F15 F 0.95231(12) 0.93541(11) 0.77788(11) 0.0669(6) Uani 1 1 d .
F16 F 1.01167(14) 0.83146(15) 0.79738(12) 0.0941(8) Uani 1 1 d .
F17 F 0.92791(11) 0.90115(14) 0.67156(11) 0.0794(7) Uani 1 1 d .
F18 F 0.88834(11) 0.83282(13) 0.75900(13) 0.0918(8) Uani 1 1 d .
P4 P 0.62614(4) 0.67915(5) 0.74733(5) 0.0508(2) Uani 1 1 d .
F19 F 0.70080(9) 0.65446(12) 0.78864(11) 0.0678(6) Uani 1 1 d .
F20 F 0.67256(14) 0.74748(13) 0.72377(14) 0.0897(8) Uani 1 1 d .
F21 F 0.59648(12) 0.72168(16) 0.81058(12) 0.0908(9) Uani 1 1 d .
F22 F 0.55067(12) 0.70346(15) 0.70825(13) 0.0945(9) Uani 1 1 d .
F23 F 0.65774(16) 0.63688(16) 0.68361(14) 0.1038(9) Uani 1 1 d .
F24 F 0.58315(12) 0.60890(14) 0.7689(2) 0.1223(13) Uani 1 1 d .
N15 N 0.91230(15) 0.64777(16) 0.81466(17) 0.0613(9) Uani 1 1 d .
C45 C 0.88805(16) 0.65924(18) 0.76215(16) 0.0480(9) Uani 1 1 d .
C46 C 0.85940(19) 0.6714(2) 0.6963(2) 0.0643(11) Uani 1 1 d .
H46A H 0.8636 0.7216 0.6857 0.096 Uiso 1 1 calc R
H46B H 0.8061 0.6569 0.6940 0.096 Uiso 1 1 calc R
H46C H 0.8893 0.6439 0.6650 0.096 Uiso 1 1 calc R
N16 N 0.54331(17) 0.8470(2) 0.93785(17) 0.0811(12) Uani 1 1 d .
C47 C 0.52297(16) 0.8165(2) 0.98316(16) 0.0572(11) Uani 1 1 d .
C48 C 0.4975(2) 0.7763(4) 1.0374(3) 0.161(3) Uani 1 1 d .
H48A H 0.4518 0.7500 1.0252 0.241 Uiso 1 1 calc R
H48B H 0.4858 0.8080 1.0739 0.241 Uiso 1 1 calc R
H48C H 0.5374 0.7432 1.0506 0.241 Uiso 1 1 calc R

loop_
_atom_site_aniso_label
_atom_site_aniso_U_11
_atom_site_aniso_U_22
_atom_site_aniso_U_33
_atom_site_aniso_U_23
_atom_site_aniso_U_13
_atom_site_aniso_U_12
Ni1 0.02483(11) 0.03923(14) 0.03518(13) 0.00078(17) 0.00128(14) -0.00115(14)
N1 0.0192(8) 0.0444(12) 0.0392(11) 0.0049(10) -0.0017(7) -0.0021(8)
N2 0.0264(8) 0.0435(12) 0.0469(12) -0.0077(11) -0.0071(9) -0.0018(10)
N3 0.0248(9) 0.0496(13) 0.0334(11) -0.0013(11) -0.0038(8) 0.0053(9)
N4 0.0527(13) 0.0525(15) 0.0386(12) -0.0048(12) -0.0052(10) -0.0064(12)
N5 0.0396(11) 0.0521(15) 0.0482(14) 0.0045(13) 0.0077(10) 0.0006(11)
N6 0.0248(9) 0.0466(14) 0.0629(15) 0.0107(12) -0.0037(10) 0.0012(9)
N7 0.0664(14) 0.0599(17) 0.0522(15) 0.0069(14) 0.0231(12) 0.0133(14)
C1 0.0391(12) 0.0421(15) 0.0410(14) 0.0038(14) -0.0007(12) -0.0047(12)
C2 0.0325(10) 0.0399(14) 0.0379(13) 0.0037(14) 0.0007(12) 0.0050(10)
C3 0.0360(12) 0.066(2) 0.0324(13) -0.0038(14) -0.0163(11) 0.0013(13)
C4 0.0653(18) 0.076(2) 0.0422(16) 0.0003(16) -0.0090(15) -0.0012(18)
C5 0.0438(13) 0.086(2) 0.070(2) 0.0043(19) -0.0089(14) -0.0337(15)
C6 0.0674(18) 0.063(2) 0.0477(18) -0.0073(17) -0.0032(15) -0.0215(16)
C7 0.0528(15) 0.076(2) 0.0428(16) 0.0047(17) 0.0069(14) -0.0117(16)
C8 0.0616(18) 0.076(2) 0.0437(17) 0.0134(18) -0.0019(15) -0.0083(18)
C9 0.0625(17) 0.071(2) 0.0570(19) 0.0163(18) -0.0232(15) 0.0058(17)
C10 0.0371(14) 0.078(3) 0.102(3) -0.004(2) 0.0182(16) 0.0127(16)
C11 0.0437(15) 0.075(2) 0.098(3) 0.011(2) 0.0134(17) 0.0155(17)
C12 0.098(2) 0.061(2) 0.0534(19) -0.0014(19) 0.0254(19) -0.006(2)
C13 0.088(2) 0.052(2) 0.066(2) 0.0104(18) -0.003(2) -0.003(2)
C14 0.089(2) 0.070(2) 0.0470(19) -0.0077(18) -0.0076(18) -0.018(2)
C15 0.0811(19) 0.066(2) 0.0654(18) 0.0149(17) 0.0487(15) 0.0160(18)
C16 0.0324(12) 0.0580(19) 0.0601(18) 0.0100(16) -0.0065(13) -0.0039(13)
C17 0.0315(11) 0.0427(16) 0.0724(19) -0.0022(16) -0.0219(12) -0.0052(12)
C18 0.0424(14) 0.062(2) 0.0503(17) 0.0015(16) 0.0111(13) -0.0011(14)
C19 0.0422(13) 0.0600(18) 0.0504(16) 0.0119(17) -0.0002(14) 0.0111(13)
C20 0.0640(17) 0.0532(18) 0.0474(17) 0.0067(16) 0.0010(15) 0.0240(15)
C21 0.087(2) 0.0514(19) 0.058(2) -0.0033(18) -0.0003(18) 0.0213(18)
C22 0.0754(19) 0.0412(18) 0.0548(18) -0.0077(16) -0.0183(16) 0.0059(16)
Ni2 0.02535(11) 0.05216(18) 0.04118(16) -0.00178(19) -0.00484(14) 0.01084(14)
N8 0.0356(10) 0.0507(14) 0.0509(14) -0.0079(13) -0.0055(10) 0.0045(11)
N9 0.0422(11) 0.0440(14) 0.0489(13) -0.0088(12) -0.0111(10) 0.0028(11)
N10 0.0332(10) 0.0598(15) 0.0348(12) 0.0021(12) -0.0016(9) -0.0015(11)
N11 0.0371(10) 0.0642(15) 0.0434(13) -0.0053(13) -0.0106(10) 0.0070(11)
N12 0.0486(12) 0.0747(17) 0.0515(14) -0.0033(16) -0.0026(13) 0.0164(12)
N13 0.0414(11) 0.0472(14) 0.0472(14) 0.0091(11) -0.0062(10) 0.0111(11)
N14 0.0391(11) 0.0766(18) 0.0478(14) -0.0011(14) -0.0106(10) 0.0179(12)
C23 0.0378(12) 0.0511(17) 0.0375(14) 0.0031(14) -0.0070(11) -0.0011(13)
C24 0.0460(13) 0.0463(17) 0.0375(15) 0.0081(14) 0.0002(12) -0.0046(13)
C25 0.0446(14) 0.071(2) 0.064(2) -0.0078(19) -0.0160(14) -0.0023(16)
C26 0.0640(17) 0.084(2) 0.075(2) 0.011(2) -0.0167(19) -0.0289(17)
C27 0.0350(14) 0.099(3) 0.143(4) 0.034(3) -0.023(2) -0.0054(17)
C28 0.0440(16) 0.171(4) 0.068(2) -0.025(3) -0.0106(16) 0.039(2)
C29 0.101(3) 0.099(3) 0.096(3) 0.002(3) -0.006(3) 0.040(2)
C30 0.088(2) 0.116(3) 0.088(3) 0.014(3) -0.026(2) 0.039(2)
C31 0.090(2) 0.064(2) 0.130(3) 0.005(2) -0.064(2) 0.0269(18)
C32 0.0644(17) 0.063(2) 0.076(2) -0.011(2) -0.0219(18) 0.0004(16)
C33 0.0475(15) 0.065(2) 0.0514(17) 0.0200(17) -0.0030(14) 0.0025(15)
C34 0.0491(15) 0.102(3) 0.0503(19) 0.0223(19) 0.0046(14) 0.0260(17)
C35 0.0565(17) 0.0498(19) 0.071(2) -0.0160(17) -0.0009(16) 0.0081(15)
C36 0.0584(19) 0.092(3) 0.072(2) -0.016(2) -0.0167(17) 0.007(2)
C37 0.0353(11) 0.0696(18) 0.0440(15) 0.0002(16) 0.0102(12) 0.0214(12)
C38 0.074(2) 0.087(3) 0.071(2) -0.012(2) -0.008(2) 0.017(2)
C39 0.0482(15) 0.061(2) 0.0609(19) -0.0118(18) -0.0015(15) 0.0011(15)
C40 0.0274(12) 0.118(3) 0.061(2) -0.011(2) -0.0031(13) 0.0197(17)
C41 0.0539(15) 0.059(2) 0.0519(17) 0.0096(16) -0.0198(14) -0.0018(15)
C42 0.0607(17) 0.0500(19) 0.071(2) 0.0085(18) -0.0170(16) 0.0109(15)
C43 0.0430(14) 0.085(2) 0.0446(16) 0.0170(17) -0.0059(13) 0.0020(16)
C44 0.0414(13) 0.064(2) 0.0467(16) 0.0078(16) -0.0107(12) -0.0096(14)
P1 0.0432(3) 0.1093(7) 0.0452(4) 0.0002(5) 0.0048(3) -0.0375(4)
F1 0.186(3) 0.163(3) 0.159(3) 0.005(3) -0.038(3) -0.081(2)
F2 0.0741(12) 0.307(4) 0.0808(16) -0.054(2) 0.0193(12) -0.0943(17)
F3 0.0699(12) 0.598(7) 0.0379(12) 0.024(3) -0.0059(10) -0.129(2)
F4 0.0633(13) 0.285(4) 0.108(2) 0.035(3) -0.0076(15) 0.022(2)
F5 0.169(2) 0.144(2) 0.0908(19) -0.0115(19) 0.001(2) -0.0774(17)
F6 0.0613(12) 0.303(4) 0.0654(14) -0.033(2) -0.0011(12) 0.017(2)
P2 0.0341(3) 0.0453(4) 0.0497(4) 0.0015(4) -0.0069(3) 0.0004(3)
F7 0.0375(7) 0.0558(9) 0.0499(10) 0.0053(9) -0.0079(7) -0.0116(7)
F8 0.0522(9) 0.0635(12) 0.0662(11) 0.0056(10) 0.0213(8) 0.0119(9)
F9 0.0439(8) 0.0651(12) 0.0517(10) 0.0080(9) -0.0089(7) 0.0074(8)
F10 0.0592(10) 0.0678(12) 0.0518(10) -0.0003(10) 0.0070(8) 0.0166(9)
F11 0.0745(10) 0.0502(9) 0.0749(13) 0.0037(11) -0.0170(10) -0.0176(8)
F12 0.0339(7) 0.0627(11) 0.0756(11) 0.0110(10) -0.0255(7) -0.0064(8)
P3 0.0315(3) 0.0397(4) 0.0600(5) -0.0018(4) 0.0073(3) -0.0043(3)
F13 0.0625(11) 0.0568(12) 0.1295(18) -0.0269(13) 0.0285(12) -0.0051(10)
F14 0.0335(7) 0.0669(11) 0.0604(10) 0.0055(10) -0.0008(7) -0.0112(8)
F15 0.0747(11) 0.0585(11) 0.0676(11) -0.0230(11) 0.0055(11) -0.0028(9)
F16 0.0927(14) 0.1182(18) 0.0714(13) 0.0403(13) 0.0197(11) 0.0306(14)
F17 0.0568(10) 0.1115(18) 0.0698(12) -0.0055(13) -0.0252(9) 0.0183(11)
F18 0.0561(9) 0.0830(15) 0.1363(19) -0.0157(14) 0.0505(10) -0.0234(10)
P4 0.0320(3) 0.0593(5) 0.0613(5) 0.0118(4) -0.0083(3) -0.0098(3)
F19 0.0384(8) 0.0863(14) 0.0786(12) 0.0185(12) -0.0110(9) -0.0007(9)
F20 0.0800(13) 0.0720(13) 0.1171(18) 0.0431(13) 0.0016(13) -0.0156(11)
F21 0.0529(10) 0.141(2) 0.0782(14) 0.0001(15) -0.0000(11) 0.0249(13)
F22 0.0673(11) 0.1033(18) 0.1129(17) 0.0046(15) -0.0484(11) 0.0097(12)
F23 0.0988(16) 0.125(2) 0.0871(16) -0.0334(15) -0.0273(13) 0.0297(16)
F24 0.0516(10) 0.0755(14) 0.240(4) 0.0445(19) -0.0109(17) -0.0251(11)
N15 0.0421(12) 0.0549(16) 0.0869(19) -0.0026(16) 0.0185(13) 0.0065(12)
C45 0.0331(12) 0.0483(18) 0.0627(19) 0.0066(15) 0.0136(12) -0.0046(12)
C46 0.0504(16) 0.064(2) 0.079(2) 0.0122(19) -0.0106(17) -0.0225(16)
N16 0.0423(13) 0.133(3) 0.0683(19) 0.003(2) 0.0097(14) 0.0110(18)
C47 0.0267(12) 0.095(3) 0.0502(17) -0.0175(18) -0.0063(12) 0.0046(15)
C48 0.0423(17) 0.296(7) 0.144(4) 0.118(4) -0.036(2) -0.033(3)

loop_
_atom_type_symbol
_atom_type_description
_atom_type_scat_dispersion_real
_atom_type_scat_dispersion_imag
_atom_type_scat_source
C C 0.0033 0.0016 'International Tables Vol C Tables 4.2.6.8 and 6.1.1.4'
H H 0.0000 0.0000 'International Tables Vol C Tables 4.2.6.8 and 6.1.1.4'
F F 0.0171 0.0103 'International Tables Vol C Tables 4.2.6.8 and 6.1.1.4'
N N 0.0061 0.0033 'International Tables Vol C Tables 4.2.6.8 and 6.1.1.4'
Ni Ni 0.3393 1.1124 'International Tables Vol C Tables 4.2.6.8 and 6.1.1.4'
P P 0.1023 0.0942 'International Tables Vol C Tables 4.2.6.8 and 6.1.1.4'

loop_
_geom_angle_atom_site_label_1
_geom_angle_atom_site_label_2
_geom_angle_atom_site_label_3
_geom_angle
N1 Ni1 N5 108.44(10)
N1 Ni1 N4 90.20(10)
N5 Ni1 N4 85.44(10)
N1 Ni1 N6 95.64(9)
N5 Ni1 N6 94.16(10)
N4 Ni1 N6 173.96(10)
N1 Ni1 N7 106.06(10)
N5 Ni1 N7 145.47(11)
N4 Ni1 N7 93.18(10)
N6 Ni1 N7 83.73(10)
N3 N1 N2 101.93(19)
N3 N1 Ni1 118.17(16)
N2 N1 Ni1 116.57(16)
C1 N2 N1 113.7(2)
C1 N2 C17 126.9(2)
N1 N2 C17 118.4(2)
C2 N3 N1 112.9(2)
C2 N3 C3 124.0(2)
N1 N3 C3 120.7(2)
C5 N4 C4 113.9(3)
C5 N4 C14 108.8(3)
C4 N4 C14 107.3(3)
C5 N4 Ni1 105.7(2)
C4 N4 Ni1 110.1(2)
C14 N4 Ni1 111.1(2)
C18 N5 C7 110.8(2)
C18 N5 C6 107.7(2)
C7 N5 C6 104.8(3)
C18 N5 Ni1 114.8(2)
C7 N5 Ni1 112.41(18)
C6 N5 Ni1 105.49(19)
C10 N6 C16 108.0(2)
C10 N6 C9 103.4(3)
C16 N6 C9 107.0(3)
C10 N6 Ni1 109.6(2)
C16 N6 Ni1 116.32(17)
C9 N6 Ni1 111.73(18)
C12 N7 C15 111.2(3)
C12 N7 C11 104.6(3)
C15 N7 C11 108.6(3)
C12 N7 Ni1 114.6(2)
C15 N7 Ni1 113.0(2)
C11 N7 Ni1 104.1(2)
N2 C1 C22 134.2(3)
N2 C1 C2 105.3(2)
C22 C1 C2 120.4(3)
N3 C2 C19 132.5(3)
N3 C2 C1 105.9(2)
C19 C2 C1 121.5(3)
N3 C3 C4 113.4(2)
N3 C3 H3A 108.9
C4 C3 H3A 108.9
N3 C3 H3B 108.9
C4 C3 H3B 108.9
H3A C3 H3B 107.7
N4 C4 C3 114.5(3)
N4 C4 H4A 108.6
C3 C4 H4A 108.6
N4 C4 H4B 108.6
C3 C4 H4B 108.6
H4A C4 H4B 107.6
N4 C5 C6 112.6(3)
N4 C5 H5A 109.1
C6 C5 H5A 109.1
N4 C5 H5B 109.1
C6 C5 H5B 109.1
H5A C5 H5B 107.8
C5 C6 N5 108.1(3)
C5 C6 H6A 110.1
N5 C6 H6A 110.1
C5 C6 H6B 110.1
N5 C6 H6B 110.1
H6A C6 H6B 108.4
C8 C7 N5 113.0(3)
C8 C7 H7A 109.0
N5 C7 H7A 109.0
C8 C7 H7B 109.0
N5 C7 H7B 109.0
H7A C7 H7B 107.8
C7 C8 C9 114.5(3)
C7 C8 H8A 108.6
C9 C8 H8A 108.6
C7 C8 H8B 108.6
C9 C8 H8B 108.6
H8A C8 H8B 107.6
C8 C9 N6 114.6(3)
C8 C9 H9A 108.6
N6 C9 H9A 108.6
C8 C9 H9B 108.6
N6 C9 H9B 108.6
H9A C9 H9B 107.6
N6 C10 C11 110.5(3)
N6 C10 H10A 109.5
C11 C10 H10A 109.5
N6 C10 H10B 109.5
C11 C10 H10B 109.5
H10A C10 H10B 108.1
N7 C11 C10 110.6(3)
N7 C11 H11A 109.5
C10 C11 H11A 109.5
N7 C11 H11B 109.5
C10 C11 H11B 109.5
H11A C11 H11B 108.1
N7 C12 C13 111.0(3)
N7 C12 H12A 109.4
C13 C12 H12A 109.4
N7 C12 H12B 109.4
C13 C12 H12B 109.4
H12A C12 H12B 108.0
C14 C13 C12 116.7(3)
C14 C13 H13A 108.1
C12 C13 H13A 108.1
C14 C13 H13B 108.1
C12 C13 H13B 108.1
H13A C13 H13B 107.3
C13 C14 N4 115.5(3)
C13 C14 H14A 108.4
N4 C14 H14A 108.4
C13 C14 H14B 108.4
N4 C14 H14B 108.4
H14A C14 H14B 107.5
N7 C15 H15A 109.5
N7 C15 H15B 109.5
H15A C15 H15B 109.5
N7 C15 H15C 109.5
H15A C15 H15C 109.5
H15B C15 H15C 109.5
N6 C16 C17 111.1(3)
N6 C16 H16A 109.4
C17 C16 H16A 109.4
N6 C16 H16B 109.4
C17 C16 H16B 109.4
H16A C16 H16B 108.0
N2 C17 C16 110.8(2)
N2 C17 H17A 109.5
C16 C17 H17A 109.5
N2 C17 H17B 109.5
C16 C17 H17B 109.5
H17A C17 H17B 108.1
N5 C18 H18A 109.5
N5 C18 H18B 109.5
H18A C18 H18B 109.5
N5 C18 H18C 109.5
H18A C18 H18C 109.5
H18B C18 H18C 109.5
C20 C19 C2 118.4(3)
C20 C19 H19 120.8
C2 C19 H19 120.8
C19 C20 C21 120.5(3)
C19 C20 H20 119.8
C21 C20 H20 119.8
C20 C21 C22 122.5(3)
C20 C21 H21 118.7
C22 C21 H21 118.7
C1 C22 C21 116.6(3)
C1 C22 H22 121.7
C21 C22 H22 121.7
N8 Ni2 N14 109.15(10)
N8 Ni2 N12 105.95(10)
N14 Ni2 N12 144.64(11)
N8 Ni2 N11 94.89(10)
N14 Ni2 N11 94.80(10)
N12 Ni2 N11 86.32(10)
N8 Ni2 N13 91.39(10)
N14 Ni2 N13 84.30(10)
N12 Ni2 N13 90.76(10)
N11 Ni2 N13 173.60(10)
N10 N8 N9 103.6(2)
N10 N8 Ni2 113.53(18)
N9 N8 Ni2 115.21(19)
N8 N9 C23 111.2(2)
N8 N9 C39 120.9(2)
C23 N9 C39 127.1(3)
N8 N10 C24 112.7(2)
N8 N10 C25 120.8(2)
C24 N10 C25 126.1(3)
C27 N11 C26 113.9(3)
C27 N11 C36 101.9(3)
C26 N11 C36 107.0(3)
C27 N11 Ni2 107.3(2)
C26 N11 Ni2 115.5(2)
C36 N11 Ni2 110.5(2)
C29 N12 C40 109.8(3)
C29 N12 C28 105.6(3)
C40 N12 C28 109.0(3)
C29 N12 Ni2 117.4(2)
C40 N12 Ni2 111.7(2)
C28 N12 Ni2 102.7(2)
C31 N13 C32 110.5(3)
C31 N13 C38 105.5(3)
C32 N13 C38 111.6(3)
C31 N13 Ni2 112.5(2)
C32 N13 Ni2 107.1(2)
C38 N13 Ni2 109.8(2)
C34 N14 C37 110.2(3)
C34 N14 C33 103.7(3)
C37 N14 C33 108.3(2)
C34 N14 Ni2 114.46(19)
C37 N14 Ni2 114.09(19)
C33 N14 Ni2 105.24(19)
C24 C23 C44 123.9(3)
C24 C23 N9 106.7(2)
C44 C23 N9 129.4(3)
C23 C24 C41 121.8(3)
C23 C24 N10 105.8(3)
C41 C24 N10 132.4(3)
N10 C25 C26 108.4(3)
N10 C25 H25A 110.0
C26 C25 H25A 110.0
N10 C25 H25B 110.0
C26 C25 H25B 110.0
H25A C25 H25B 108.4
N11 C26 C25 115.1(3)
N11 C26 H26A 108.5
C25 C26 H26A 108.5
N11 C26 H26B 108.5
C25 C26 H26B 108.5
H26A C26 H26B 107.5
N11 C27 C28 113.6(3)
N11 C27 H27A 108.8
C28 C27 H27A 108.8
N11 C27 H27B 108.8
C28 C27 H27B 108.8
H27A C27 H27B 107.7
N12 C28 C27 111.1(3)
N12 C28 H28A 109.4
C27 C28 H28A 109.4
N12 C28 H28B 109.4
C27 C28 H28B 109.4
H28A C28 H28B 108.0
C30 C29 N12 113.4(4)
C30 C29 H29A 108.9
N12 C29 H29A 108.9
C30 C29 H29B 108.9
N12 C29 H29B 108.9
H29A C29 H29B 107.7
C29 C30 C31 117.1(4)
C29 C30 H30A 108.0
C31 C30 H30A 108.0
C29 C30 H30B 108.0
C31 C30 H30B 108.0
H30A C30 H30B 107.3
N13 C31 C30 118.0(4)
N13 C31 H31A 107.8
C30 C31 H31A 107.8
N13 C31 H31B 107.8
C30 C31 H31B 107.8
H31A C31 H31B 107.1
N13 C32 C33 109.2(3)
N13 C32 H32A 109.8
C33 C32 H32A 109.8
N13 C32 H32B 109.8
C33 C32 H32B 109.8
H32A C32 H32B 108.3
C32 C33 N14 109.0(3)
C32 C33 H33A 109.9
N14 C33 H33A 109.9
C32 C33 H33B 109.9
N14 C33 H33B 109.9
H33A C33 H33B 108.3
N14 C34 C35 109.6(3)
N14 C34 H34A 109.7
C35 C34 H34A 109.7
N14 C34 H34B 109.7
C35 C34 H34B 109.7
H34A C34 H34B 108.2
C36 C35 C34 115.2(3)
C36 C35 H35A 108.5
C34 C35 H35A 108.5
C36 C35 H35B 108.5
C34 C35 H35B 108.5
H35A C35 H35B 107.5
N11 C36 C35 114.3(3)
N11 C36 H36A 108.7
C35 C36 H36A 108.7
N11 C36 H36B 108.7
C35 C36 H36B 108.7
H36A C36 H36B 107.6
N14 C37 H37A 109.5
N14 C37 H37B 109.5
H37A C37 H37B 109.5
N14 C37 H37C 109.5
H37A C37 H37C 109.5
H37B C37 H37C 109.5
C39 C38 N13 115.4(3)
C39 C38 H38A 108.4
N13 C38 H38A 108.4
C39 C38 H38B 108.4
N13 C38 H38B 108.4
H38A C38 H38B 107.5
N9 C39 C38 116.3(3)
N9 C39 H39A 108.2
C38 C39 H39A 108.2
N9 C39 H39B 108.2
C38 C39 H39B 108.2
H39A C39 H39B 107.4
N12 C40 H40A 109.5
N12 C40 H40B 109.5
H40A C40 H40B 109.5
N12 C40 H40C 109.5
H40A C40 H40C 109.5
H40B C40 H40C 109.5
C24 C41 C42 115.5(3)
C24 C41 H41 122.3
C42 C41 H41 122.3
C43 C42 C41 122.0(3)
C43 C42 H42 119.0
C41 C42 H42 119.0
C42 C43 C44 122.7(3)
C42 C43 H43 118.6
C44 C43 H43 118.6
C43 C44 C23 113.9(3)
C43 C44 H44 123.0
C23 C44 H44 123.0
F3 P1 F5 91.4(3)
F3 P1 F6 89.46(16)
F5 P1 F6 101.0(2)
F3 P1 F2 176.2(3)
F5 P1 F2 91.6(2)
F6 P1 F2 92.16(15)
F3 P1 F1 92.2(3)
F5 P1 F1 176.0(2)
F6 P1 F1 80.7(2)
F2 P1 F1 84.7(2)
F3 P1 F4 91.81(19)
F5 P1 F4 83.6(2)
F6 P1 F4 175.2(2)
F2 P1 F4 86.31(17)
F1 P1 F4 94.6(2)
F8 P2 F11 90.11(11)
F8 P2 F12 90.87(10)
F11 P2 F12 91.15(10)
F8 P2 F7 90.91(10)
F11 P2 F7 178.73(10)
F12 P2 F7 89.60(10)
F8 P2 F10 179.58(12)
F11 P2 F10 89.84(11)
F12 P2 F10 89.55(10)
F7 P2 F10 89.14(10)
F8 P2 F9 90.78(10)
F11 P2 F9 89.71(11)
F12 P2 F9 178.14(10)
F7 P2 F9 89.52(9)
F10 P2 F9 88.81(10)
F15 P3 F16 89.33(13)
F15 P3 F18 89.76(12)
F16 P3 F18 90.90(14)
F15 P3 F14 90.93(11)
F16 P3 F14 89.33(12)
F18 P3 F14 179.27(14)
F15 P3 F17 90.95(13)
F16 P3 F17 178.38(13)
F18 P3 F17 90.69(12)
F14 P3 F17 89.08(11)
F15 P3 F13 178.17(14)
F16 P3 F13 88.88(14)
F18 P3 F13 90.66(12)
F14 P3 F13 88.66(11)
F17 P3 F13 90.83(14)
F24 P4 F20 177.11(16)
F24 P4 F21 92.43(17)
F20 P4 F21 90.11(15)
F24 P4 F22 89.11(15)
F20 P4 F22 92.29(14)
F21 P4 F22 89.28(13)
F24 P4 F23 88.40(18)
F20 P4 F23 89.05(15)
F21 P4 F23 178.88(15)
F22 P4 F23 91.48(14)
F24 P4 F19 89.99(14)
F20 P4 F19 88.66(12)
F21 P4 F19 89.40(12)
F22 P4 F19 178.37(13)
F23 P4 F19 89.86(13)
N15 C45 C46 178.1(4)
C45 C46 H46A 109.5
C45 C46 H46B 109.5
H46A C46 H46B 109.5
C45 C46 H46C 109.5
H46A C46 H46C 109.5
H46B C46 H46C 109.5
N16 C47 C48 177.6(5)
C47 C48 H48A 109.5
C47 C48 H48B 109.5
H48A C48 H48B 109.5
C47 C48 H48C 109.5
H48A C48 H48C 109.5
H48B C48 H48C 109.5

loop_
_geom_bond_atom_site_label_1
_geom_bond_atom_site_label_2
_geom_bond_distance
Ni1 N1 1.986(2)
Ni1 N5 2.081(3)
Ni1 N4 2.137(3)
Ni1 N6 2.141(2)
Ni1 N7 2.174(3)
N1 N3 1.384(3)
N1 N2 1.389(3)
N2 C1 1.367(4)
N2 C17 1.449(3)
N3 C2 1.377(4)
N3 C3 1.455(4)
N4 C5 1.441(4)
N4 C4 1.479(4)
N4 C14 1.530(5)
N5 C18 1.477(4)
N5 C7 1.500(4)
N5 C6 1.546(4)
N6 C10 1.457(4)
N6 C16 1.502(4)
N6 C9 1.538(5)
N7 C12 1.440(5)
N7 C15 1.483(5)
N7 C11 1.536(5)
C1 C22 1.375(5)
C1 C2 1.414(4)
C2 C19 1.381(4)
C3 C4 1.527(5)
C3 H3A 0.9700
C3 H3B 0.9700
C4 H4A 0.9700
C4 H4B 0.9700
C5 C6 1.519(5)
C5 H5A 0.9700
C5 H5B 0.9700
C6 H6A 0.9700
C6 H6B 0.9700
C7 C8 1.480(5)
C7 H7A 0.9700
C7 H7B 0.9700
C8 C9 1.498(5)
C8 H8A 0.9700
C8 H8B 0.9700
C9 H9A 0.9700
C9 H9B 0.9700
C10 C11 1.543(6)
C10 H10A 0.9700
C10 H10B 0.9700
C11 H11A 0.9700
C11 H11B 0.9700
C12 C13 1.538(6)
C12 H12A 0.9700
C12 H12B 0.9700
C13 C14 1.449(6)
C13 H13A 0.9700
C13 H13B 0.9700
C14 H14A 0.9700
C14 H14B 0.9700
C15 H15A 0.9600
C15 H15B 0.9600
C15 H15C 0.9600
C16 C17 1.542(5)
C16 H16A 0.9700
C16 H16B 0.9700
C17 H17A 0.9700
C17 H17B 0.9700
C18 H18A 0.9600
C18 H18B 0.9600
C18 H18C 0.9600
C19 C20 1.352(5)
C19 H19 0.9300
C20 C21 1.394(5)
C20 H20 0.9300
C21 C22 1.397(5)
C21 H21 0.9300
C22 H22 0.9300
Ni2 N8 2.021(3)
Ni2 N14 2.117(3)
Ni2 N12 2.159(3)
Ni2 N11 2.159(3)
Ni2 N13 2.163(3)
N8 N10 1.349(4)
N8 N9 1.372(3)
N9 C23 1.398(4)
N9 C39 1.451(4)
N10 C24 1.395(4)
N10 C25 1.466(4)
N11 C27 1.437(4)
N11 C26 1.444(5)
N11 C36 1.498(5)
N12 C29 1.448(6)
N12 C40 1.477(5)
N12 C28 1.535(5)
N13 C31 1.469(5)
N13 C32 1.483(4)
N13 C38 1.506(5)
N14 C34 1.431(5)
N14 C37 1.506(4)
N14 C33 1.556(5)
C23 C24 1.358(4)
C23 C44 1.393(4)
C24 C41 1.376(5)
C25 C26 1.527(5)
C25 H25A 0.9700
C25 H25B 0.9700
C26 H26A 0.9700
C26 H26B 0.9700
C27 C28 1.586(7)
C27 H27A 0.9700
C27 H27B 0.9700
C28 H28A 0.9700
C28 H28B 0.9700
C29 C30 1.406(7)
C29 H29A 0.9700
C29 H29B 0.9700
C30 C31 1.486(6)
C30 H30A 0.9700
C30 H30B 0.9700
C31 H31A 0.9700
C31 H31B 0.9700
C32 C33 1.531(5)
C32 H32A 0.9700
C32 H32B 0.9700
C33 H33A 0.9700
C33 H33B 0.9700
C34 C35 1.553(5)
C34 H34A 0.9700
C34 H34B 0.9700
C35 C36 1.520(5)
C35 H35A 0.9700
C35 H35B 0.9700
C36 H36A 0.9700
C36 H36B 0.9700
C37 H37A 0.9600
C37 H37B 0.9600
C37 H37C 0.9600
C38 C39 1.485(6)
C38 H38A 0.9700
C38 H38B 0.9700
C39 H39A 0.9700
C39 H39B 0.9700
C40 H40A 0.9600
C40 H40B 0.9600
C40 H40C 0.9600
C41 C42 1.405(5)
C41 H41 0.9300
C42 C43 1.361(5)
C42 H42 0.9300
C43 C44 1.391(5)
C43 H43 0.9300
C44 H44 0.9300
P1 F3 1.493(3)
P1 F5 1.535(3)
P1 F6 1.536(3)
P1 F2 1.545(3)
P1 F1 1.582(4)
P1 F4 1.584(3)
P2 F8 1.570(2)
P2 F11 1.597(2)
P2 F12 1.5989(19)
P2 F7 1.6064(17)
P2 F10 1.609(2)
P2 F9 1.6137(19)
P3 F15 1.577(2)
P3 F16 1.585(3)
P3 F18 1.592(2)
P3 F14 1.5929(18)
P3 F17 1.598(2)
P3 F13 1.599(2)
P4 F24 1.563(3)
P4 F20 1.574(3)
P4 F21 1.579(3)
P4 F22 1.586(2)
P4 F23 1.596(3)
P4 F19 1.599(2)
N15 C45 1.153(4)
C45 C46 1.427(5)
C46 H46A 0.9600
C46 H46B 0.9600
C46 H46C 0.9600
N16 C47 1.127(5)
C47 C48 1.390(7)
C48 H48A 0.9600
C48 H48B 0.9600
C48 H48C 0.9600
